data_1545890
loop_
_publ_author_name
'Saputra, Mirza A.'
'Dange, Nitin S.'
'Cleveland, Alexander H.'
'Malone, Joshua A.'
'Fronczek, Frank R.'
'Kartika, Rendy'

_publ_section_title
;
 Regioselective Functionalization of Enamides at the \a-Carbon via
 Unsymmetrical 2-Amidoallyl Cations.
;
_journal_issue 9
_journal_name_full 'Organic letters'
_journal_page_first 2414
_journal_page_last 2417
_journal_paper_doi 10.1021/acs.orglett.7b00962
_journal_volume 19
_journal_year 2017
_chemical_formula_moiety 'C19 H21 N O3 S'
_chemical_formula_sum 'C19 H21 N O3 S'
_chemical_formula_weight 343.43
_chemical_name_systematic
;
 ?
;
_space_group_IT_number 14
_symmetry_cell_setting monoclinic
_symmetry_space_group_name_Hall '-P 2ybc'
_symmetry_space_group_name_H-M 'P 1 21/c 1'
_atom_sites_solution_hydrogens geom
_atom_sites_solution_primary direct
_atom_sites_solution_secondary difmap
_audit_creation_method SHELXL-97
_cell_angle_alpha 90
_cell_angle_beta 100.835(2)
_cell_angle_gamma 90
_cell_formula_units_Z 4
_cell_length_a 6.0294(2)
_cell_length_b 32.1226(12)
_cell_length_c 8.9796(4)
_cell_measurement_reflns_used 8736
_cell_measurement_temperature 90.0(5)
_cell_measurement_theta_max 31.86
_cell_measurement_theta_min 3.43
_cell_volume 1708.16(11)
_computing_cell_refinement 'Bruker SAINT'
_computing_data_reduction 'Bruker SAINT'
_computing_publication_material 'SHELXL-97 (Sheldrick, 2008)'
_computing_structure_refinement 'SHELXL-97 (Sheldrick, 2008)'
_computing_structure_solution 'SHELXS-97 (Sheldrick, 2008)'
_diffrn_ambient_temperature 90.0(5)
_diffrn_measured_fraction_theta_full 1.000
_diffrn_measured_fraction_theta_max 0.998
_diffrn_measurement_device_type 'Bruker Kappa APEX-II DUO'
_diffrn_measurement_method '\f and \w scans'
_diffrn_radiation_monochromator 'TRIUMPH curved graphite'
_diffrn_radiation_source 'fine-focus sealed tube'
_diffrn_radiation_type MoK\a
_diffrn_radiation_wavelength 0.71073
_diffrn_reflns_av_R_equivalents 0.0326
_diffrn_reflns_av_sigmaI/netI 0.0322
_diffrn_reflns_limit_h_max 8
_diffrn_reflns_limit_h_min -6
_diffrn_reflns_limit_k_max 47
_diffrn_reflns_limit_k_min -45
_diffrn_reflns_limit_l_max 13
_diffrn_reflns_limit_l_min -13
_diffrn_reflns_number 24680
_diffrn_reflns_theta_full 25.00
_diffrn_reflns_theta_max 32.03
_diffrn_reflns_theta_min 2.39
_exptl_absorpt_coefficient_mu 0.206
_exptl_absorpt_correction_T_max 0.9938
_exptl_absorpt_correction_T_min 0.8927
_exptl_absorpt_correction_type multi-scan
_exptl_absorpt_process_details 'SADABS (Sheldrick, 2004)'
_exptl_crystal_colour colourless
_exptl_crystal_density_diffrn 1.335
_exptl_crystal_density_method 'not measured'
_exptl_crystal_description lath
_exptl_crystal_F_000 728
_exptl_crystal_size_max 0.35
_exptl_crystal_size_mid 0.19
_exptl_crystal_size_min 0.03
_refine_diff_density_max 0.478
_refine_diff_density_min -0.463
_refine_diff_density_rms 0.060
_refine_ls_extinction_method none
_refine_ls_goodness_of_fit_ref 1.091
_refine_ls_hydrogen_treatment mixed
_refine_ls_matrix_type full
_refine_ls_number_parameters 222
_refine_ls_number_reflns 5928
_refine_ls_number_restraints 1
_refine_ls_restrained_S_all 1.091
_refine_ls_R_factor_all 0.0598
_refine_ls_R_factor_gt 0.0470
_refine_ls_shift/su_max 0.001
_refine_ls_shift/su_mean 0.000
_refine_ls_structure_factor_coef Fsqd
_refine_ls_weighting_details 'calc w=1/[\s^2^(Fo^2^)+(0.0481P)^2^+0.9143P] where P=(Fo^2^+2Fc^2^)/3'
_refine_ls_weighting_scheme calc
_refine_ls_wR_factor_gt 0.1115
_refine_ls_wR_factor_ref 0.1173
_reflns_number_gt 4933
_reflns_number_total 5928
_reflns_threshold_expression I>2\s(I)
_cod_data_source_file ol7b00962_si_001.cif
_cod_data_source_block NSD-2073
_cod_depositor_comments
;
The following automatic conversions were performed:

'_symmetry_cell_setting' value 'Monoclinic' changed to 'monoclinic'
according to
/home/data/users/saulius/crontab/automatic-downloads/rss-feeds/ACS/lib/dictionaries/cif_core.dic
dictionary named 'cif_core.dic' version 2.4.2 from 2011-04-26.

Automatic conversion script
Id: cif_fix_values 4973 2017-02-22 13:04:09Z antanas 

 Adding full bibliography for 1545888--1545892.cif.
;
_cod_original_sg_symbol_H-M 'P 21/c  '
_cod_database_code 1545890

loop_
_symmetry_equiv_pos_as_xyz
'x, y, z'
'-x, y+1/2, -z+1/2'
'-x, -y, -z'
'x, -y-1/2, z-1/2'

loop_
_atom_site_label
_atom_site_type_symbol
_atom_site_fract_x
_atom_site_fract_y
_atom_site_fract_z
_atom_site_U_iso_or_equiv
_atom_site_adp_type
_atom_site_occupancy
_atom_site_symmetry_multiplicity
_atom_site_calc_flag
_atom_site_refinement_flags
S1 S 0.42559(5) 0.823635(11) 0.33061(4) 0.02081(9) Uani 1 1 d .
O1 O 0.60177(17) 0.84889(4) 0.28912(14) 0.0307(3) Uani 1 1 d .
O2 O 0.4796(2) 0.78459(4) 0.40540(14) 0.0378(3) Uani 1 1 d .
O3 O 0.63567(16) 0.92548(3) 0.44506(12) 0.0210(2) Uani 1 1 d D
H3O H 0.646(3) 0.9035(5) 0.400(2) 0.031 Uiso 1 1 d D
N1 N 0.30808(18) 0.85248(3) 0.44627(12) 0.0152(2) Uani 1 1 d .
C1 C 0.25644(19) 0.89467(4) 0.39781(13) 0.0119(2) Uani 1 1 d .
C2 C 0.40837(19) 0.93009(4) 0.46787(13) 0.0130(2) Uani 1 1 d .
C3 C 0.2966(2) 0.96847(4) 0.37783(14) 0.0173(2) Uani 1 1 d .
H3A H 0.2709 0.9908 0.4485 0.021 Uiso 1 1 calc R
H3B H 0.3957 0.9794 0.3107 0.021 Uiso 1 1 calc R
C4 C 0.0687(2) 0.95375(4) 0.28256(15) 0.0181(2) Uani 1 1 d .
H4A H -0.0601 0.9658 0.3220 0.022 Uiso 1 1 calc R
H4B H 0.0559 0.9618 0.1749 0.022 Uiso 1 1 calc R
C5 C 0.0750(2) 0.90730(4) 0.29972(13) 0.0137(2) Uani 1 1 d .
H5 H -0.0370 0.8891 0.2470 0.016 Uiso 1 1 calc R
C6 C 0.4111(2) 0.93312(4) 0.63816(13) 0.0126(2) Uani 1 1 d .
C7 C 0.6058(2) 0.92434(4) 0.74405(15) 0.0189(2) Uani 1 1 d .
H7 H 0.7383 0.9153 0.7106 0.023 Uiso 1 1 calc R
C8 C 0.6076(2) 0.92870(5) 0.89873(16) 0.0239(3) Uani 1 1 d .
H8 H 0.7412 0.9225 0.9699 0.029 Uiso 1 1 calc R
C9 C 0.4165(3) 0.94190(5) 0.94956(15) 0.0229(3) Uani 1 1 d .
H9 H 0.4194 0.9456 1.0549 0.027 Uiso 1 1 calc R
C10 C 0.2200(2) 0.94974(4) 0.84469(15) 0.0203(3) Uani 1 1 d .
H10 H 0.0871 0.9583 0.8787 0.024 Uiso 1 1 calc R
C11 C 0.2172(2) 0.94516(4) 0.69027(14) 0.0166(2) Uani 1 1 d .
H11 H 0.0817 0.9503 0.6196 0.020 Uiso 1 1 calc R
C12 C 0.1391(3) 0.83182(4) 0.52046(16) 0.0236(3) Uani 1 1 d .
H12A H 0.1093 0.8492 0.6043 0.035 Uiso 1 1 calc R
H12B H 0.1970 0.8047 0.5598 0.035 Uiso 1 1 calc R
H12C H -0.0012 0.8279 0.4466 0.035 Uiso 1 1 calc R
C13 C 0.2201(2) 0.81540(4) 0.16720(14) 0.0161(2) Uani 1 1 d .
C14 C 0.0558(2) 0.78493(4) 0.16705(15) 0.0206(3) Uani 1 1 d .
H14 H 0.0648 0.7662 0.2499 0.025 Uiso 1 1 calc R
C15 C -0.1215(2) 0.78229(4) 0.04388(15) 0.0217(3) Uani 1 1 d .
H15 H -0.2339 0.7615 0.0427 0.026 Uiso 1 1 calc R
C16 C -0.1371(2) 0.80971(4) -0.07825(14) 0.0194(3) Uani 1 1 d .
C17 C 0.0317(3) 0.83941(5) -0.07595(15) 0.0221(3) Uani 1 1 d .
H17 H 0.0242 0.8579 -0.1593 0.026 Uiso 1 1 calc R
C18 C 0.2104(2) 0.84251(4) 0.04561(15) 0.0198(3) Uani 1 1 d .
H18 H 0.3247 0.8629 0.0458 0.024 Uiso 1 1 calc R
C19 C -0.3351(3) 0.80787(5) -0.20861(17) 0.0308(3) Uani 1 1 d .
H19A H -0.4495 0.8281 -0.1921 0.046 Uiso 1 1 calc R
H19B H -0.4004 0.7798 -0.2152 0.046 Uiso 1 1 calc R
H19C H -0.2841 0.8144 -0.3033 0.046 Uiso 1 1 calc R

loop_
_atom_site_aniso_label
_atom_site_aniso_U_11
_atom_site_aniso_U_22
_atom_site_aniso_U_33
_atom_site_aniso_U_23
_atom_site_aniso_U_13
_atom_site_aniso_U_12
S1 0.01434(14) 0.01807(16) 0.02569(17) -0.00978(12) -0.00740(12) 0.00601(11)
O1 0.0111(4) 0.0381(6) 0.0427(6) -0.0234(5) 0.0046(4) -0.0014(4)
O2 0.0420(7) 0.0210(5) 0.0382(7) -0.0095(5) -0.0241(5) 0.0162(5)
O3 0.0127(4) 0.0267(5) 0.0256(5) -0.0105(4) 0.0089(4) -0.0060(4)
N1 0.0160(5) 0.0127(5) 0.0150(5) -0.0020(4) -0.0018(4) 0.0003(4)
C1 0.0111(5) 0.0121(5) 0.0126(5) -0.0024(4) 0.0026(4) -0.0010(4)
C2 0.0107(5) 0.0148(5) 0.0140(5) -0.0032(4) 0.0040(4) -0.0029(4)
C3 0.0228(6) 0.0145(5) 0.0146(5) -0.0008(4) 0.0039(5) -0.0044(5)
C4 0.0188(6) 0.0159(6) 0.0190(6) 0.0018(4) 0.0026(5) 0.0018(4)
C5 0.0123(5) 0.0150(5) 0.0139(5) -0.0015(4) 0.0023(4) -0.0005(4)
C6 0.0132(5) 0.0116(5) 0.0127(5) -0.0020(4) 0.0016(4) -0.0027(4)
C7 0.0144(5) 0.0230(6) 0.0182(6) -0.0007(5) -0.0001(4) -0.0008(5)
C8 0.0212(6) 0.0312(7) 0.0164(6) 0.0019(5) -0.0042(5) -0.0033(5)
C9 0.0309(7) 0.0245(7) 0.0130(5) -0.0007(5) 0.0037(5) -0.0064(6)
C10 0.0231(6) 0.0229(6) 0.0168(6) -0.0016(5) 0.0087(5) 0.0002(5)
C11 0.0164(5) 0.0184(6) 0.0153(5) -0.0007(4) 0.0035(4) 0.0014(4)
C12 0.0300(7) 0.0196(6) 0.0202(6) 0.0032(5) 0.0024(5) -0.0068(5)
C13 0.0145(5) 0.0152(6) 0.0165(5) -0.0059(4) -0.0021(4) 0.0015(4)
C14 0.0270(7) 0.0137(5) 0.0172(6) 0.0003(4) -0.0064(5) -0.0026(5)
C15 0.0256(6) 0.0162(6) 0.0192(6) -0.0002(5) -0.0064(5) -0.0072(5)
C16 0.0255(6) 0.0169(6) 0.0131(5) -0.0031(4) -0.0031(5) 0.0002(5)
C17 0.0316(7) 0.0214(6) 0.0133(5) 0.0004(5) 0.0043(5) -0.0024(5)
C18 0.0205(6) 0.0216(6) 0.0189(6) -0.0038(5) 0.0074(5) -0.0048(5)
C19 0.0397(9) 0.0267(7) 0.0187(6) -0.0010(6) -0.0134(6) -0.0018(6)

loop_
_atom_type_symbol
_atom_type_description
_atom_type_scat_dispersion_real
_atom_type_scat_dispersion_imag
_atom_type_scat_source
C C 0.0033 0.0016 'International Tables Vol C Tables 4.2.6.8 and 6.1.1.4'
H H 0.0000 0.0000 'International Tables Vol C Tables 4.2.6.8 and 6.1.1.4'
N N 0.0061 0.0033 'International Tables Vol C Tables 4.2.6.8 and 6.1.1.4'
O O 0.0106 0.0060 'International Tables Vol C Tables 4.2.6.8 and 6.1.1.4'
S S 0.1246 0.1234 'International Tables Vol C Tables 4.2.6.8 and 6.1.1.4'

loop_
_geom_angle_atom_site_label_1
_geom_angle_atom_site_label_2
_geom_angle_atom_site_label_3
_geom_angle
O2 S1 O1 120.09(8)
O2 S1 N1 106.49(7)
O1 S1 N1 105.77(6)
O2 S1 C13 108.85(6)
O1 S1 C13 107.94(7)
N1 S1 C13 106.99(6)
C2 O3 H3O 108.7(15)
C1 N1 C12 115.56(11)
C1 N1 S1 115.66(8)
C12 N1 S1 116.54(9)
C5 C1 N1 126.19(11)
C5 C1 C2 113.68(11)
N1 C1 C2 120.01(10)
O3 C2 C1 112.46(10)
O3 C2 C6 108.61(10)
C1 C2 C6 110.71(10)
O3 C2 C3 109.90(10)
C1 C2 C3 102.09(9)
C6 C2 C3 113.03(10)
C4 C3 C2 107.31(10)
C4 C3 H3A 110.3
C2 C3 H3A 110.3
C4 C3 H3B 110.3
C2 C3 H3B 110.3
H3A C3 H3B 108.5
C5 C4 C3 104.13(10)
C5 C4 H4A 110.9
C3 C4 H4A 110.9
C5 C4 H4B 110.9
C3 C4 H4B 110.9
H4A C4 H4B 108.9
C1 C5 C4 111.87(11)
C1 C5 H5 124.1
C4 C5 H5 124.1
C11 C6 C7 118.64(11)
C11 C6 C2 120.10(11)
C7 C6 C2 121.25(11)
C6 C7 C8 120.49(13)
C6 C7 H7 119.8
C8 C7 H7 119.8
C9 C8 C7 120.57(13)
C9 C8 H8 119.7
C7 C8 H8 119.7
C8 C9 C10 119.24(12)
C8 C9 H9 120.4
C10 C9 H9 120.4
C9 C10 C11 120.33(13)
C9 C10 H10 119.8
C11 C10 H10 119.8
C10 C11 C6 120.68(12)
C10 C11 H11 119.7
C6 C11 H11 119.7
N1 C12 H12A 109.5
N1 C12 H12B 109.5
H12A C12 H12B 109.5
N1 C12 H12C 109.5
H12A C12 H12C 109.5
H12B C12 H12C 109.5
C18 C13 C14 121.01(12)
C18 C13 S1 118.80(10)
C14 C13 S1 119.84(10)
C15 C14 C13 118.99(12)
C15 C14 H14 120.5
C13 C14 H14 120.5
C14 C15 C16 121.01(13)
C14 C15 H15 119.5
C16 C15 H15 119.5
C17 C16 C15 118.67(12)
C17 C16 C19 120.55(13)
C15 C16 C19 120.77(13)
C18 C17 C16 121.25(13)
C18 C17 H17 119.4
C16 C17 H17 119.4
C17 C18 C13 119.05(12)
C17 C18 H18 120.5
C13 C18 H18 120.5
C16 C19 H19A 109.5
C16 C19 H19B 109.5
H19A C19 H19B 109.5
C16 C19 H19C 109.5
H19A C19 H19C 109.5
H19B C19 H19C 109.5

loop_
_geom_bond_atom_site_label_1
_geom_bond_atom_site_label_2
_geom_bond_distance
S1 O2 1.4311(12)
S1 O1 1.4402(12)
S1 N1 1.6479(11)
S1 C13 1.7536(12)
O3 C2 1.4310(15)
O3 H3O 0.820(15)
N1 C1 1.4396(16)
N1 C12 1.4754(18)
C1 C5 1.3325(16)
C1 C2 1.5209(16)
C2 C6 1.5292(17)
C2 C3 1.5566(18)
C3 C4 1.5497(18)
C3 H3A 0.9900
C3 H3B 0.9900
C4 C5 1.5000(18)
C4 H4A 0.9900
C4 H4B 0.9900
C5 H5 0.9500
C6 C11 1.3931(17)
C6 C7 1.3935(17)
C7 C8 1.3940(19)
C7 H7 0.9500
C8 C9 1.383(2)
C8 H8 0.9500
C9 C10 1.391(2)
C9 H9 0.9500
C10 C11 1.3914(18)
C10 H10 0.9500
C11 H11 0.9500
C12 H12A 0.9800
C12 H12B 0.9800
C12 H12C 0.9800
C13 C18 1.3892(19)
C13 C14 1.3925(19)
C14 C15 1.3886(18)
C14 H14 0.9500
C15 C16 1.3960(19)
C15 H15 0.9500
C16 C17 1.392(2)
C16 C19 1.5080(19)
C17 C18 1.3858(19)
C17 H17 0.9500
C18 H18 0.9500
C19 H19A 0.9800
C19 H19B 0.9800
C19 H19C 0.9800

loop_
_geom_hbond_atom_site_label_D
_geom_hbond_atom_site_label_H
_geom_hbond_atom_site_label_A
_geom_hbond_distance_DH
_geom_hbond_distance_HA
_geom_hbond_distance_DA
_geom_hbond_angle_DHA
O3 H3O O1 0.820(15) 2.012(15) 2.8193(15) 168(2)

loop_
_geom_torsion_atom_site_label_1
_geom_torsion_atom_site_label_2
_geom_torsion_atom_site_label_3
_geom_torsion_atom_site_label_4
_geom_torsion
O2 S1 N1 C1 175.23(9)
O1 S1 N1 C1 46.41(10)
C13 S1 N1 C1 -68.49(10)
O2 S1 N1 C12 -43.96(11)
O1 S1 N1 C12 -172.78(10)
C13 S1 N1 C12 72.32(11)
C12 N1 C1 C5 -59.43(16)
S1 N1 C1 C5 81.77(14)
C12 N1 C1 C2 116.38(12)
S1 N1 C1 C2 -102.42(11)
C5 C1 C2 O3 -123.99(12)
N1 C1 C2 O3 59.71(14)
C5 C1 C2 C6 114.32(12)
N1 C1 C2 C6 -61.99(14)
C5 C1 C2 C3 -6.26(13)
N1 C1 C2 C3 177.43(10)
O3 C2 C3 C4 128.75(11)
C1 C2 C3 C4 9.21(12)
C6 C2 C3 C4 -109.73(11)
C2 C3 C4 C5 -9.14(13)
N1 C1 C5 C4 176.58(11)
C2 C1 C5 C4 0.54(15)
C3 C4 C5 C1 5.51(14)
O3 C2 C6 C11 168.51(11)
C1 C2 C6 C11 -67.56(14)
C3 C2 C6 C11 46.26(15)
O3 C2 C6 C7 -10.96(16)
C1 C2 C6 C7 112.97(13)
C3 C2 C6 C7 -133.20(12)
C11 C6 C7 C8 -1.8(2)
C2 C6 C7 C8 177.70(12)
C6 C7 C8 C9 -0.2(2)
C7 C8 C9 C10 1.7(2)
C8 C9 C10 C11 -1.3(2)
C9 C10 C11 C6 -0.7(2)
C7 C6 C11 C10 2.22(19)
C2 C6 C11 C10 -177.26(12)
O2 S1 C13 C18 -152.38(11)
O1 S1 C13 C18 -20.52(12)
N1 S1 C13 C18 92.91(11)
O2 S1 C13 C14 34.40(14)
O1 S1 C13 C14 166.27(11)
N1 S1 C13 C14 -80.30(12)
C18 C13 C14 C15 -1.0(2)
S1 C13 C14 C15 172.11(11)
C13 C14 C15 C16 -0.3(2)
C14 C15 C16 C17 1.3(2)
C14 C15 C16 C19 -177.39(14)
C15 C16 C17 C18 -1.1(2)
C19 C16 C17 C18 177.59(14)
C16 C17 C18 C13 -0.1(2)
C14 C13 C18 C17 1.2(2)
S1 C13 C18 C17 -171.98(11)
